data_4310587
loop_
_publ_author_name
'Hanhua Zhao'
'Curtis P. Berlinguette'
'John Bacsa'
'Andrey V. Prosvirin'
'Jitendra K. Bera'
'Shane E. Tichy'
'Eric J. Schelter'
'Kim R. Dunbar'

_publ_contact_author_address
;
Department of Chemistry
Texas A&M University
College Station
TX77842-3012
;
_publ_contact_author_email dunbar@mail.chem.tamu.edu
_publ_contact_author_fax '979 845 7177'
_publ_contact_author_name 'Kim R. Dunbar'
_publ_contact_author_phone '979 845 5235'
_publ_section_title
;
 Structural Characterization, Magnetic Properties, and Electrospray Mass
 Spectrometry of Two Jahn-Teller Isomers of the Single-Molecule Magnet
 Mn~12~O~12~(CF~3~COO)~16~(H~2~O)~4~
;
_journal_name_full 'Inorganic Chemistry'
_journal_page_first 1359
_journal_page_last 1369
_journal_paper_doi 10.1021/ic030144p
_journal_volume 43
_journal_year 2004
_chemical_formula_sum 'C36 H18 F54 Mn12 O56'
_chemical_formula_weight 3031.68
_chemical_name_common Compound1
_chemical_name_systematic
;
  ?
;
_space_group_IT_number 82
_symmetry_cell_setting tetragonal
_symmetry_space_group_name_Hall 'I -4'
_symmetry_space_group_name_H-M 'I -4'
_atom_sites_solution_hydrogens geom
_atom_sites_solution_primary direct
_atom_sites_solution_secondary difmap
_audit_creation_date 'May 01 16:12:13 2003'
_audit_creation_method SHELXL-97
_cell_angle_alpha 90.00
_cell_angle_beta 90.00
_cell_angle_gamma 90.00
_cell_formula_units_Z 2
_cell_length_a 18.128(5)
_cell_length_b 18.128(5)
_cell_length_c 13.048(3)
_cell_measurement_reflns_used 1583
_cell_measurement_temperature 110(2)
_cell_measurement_theta_max 25.58
_cell_measurement_theta_min 2.17
_cell_volume 4287.9(19)
_computing_cell_refinement 'SAINT (Bruker, 2001)'
_computing_data_collection 'SMART (Bruker, 2000)'
_computing_data_reduction 'SAINT (Bruker, 2001)'
_computing_structure_refinement 'SHELXL-97 (Sheldrick, 1997)'
_computing_structure_solution 'SHELXS-97 (Sheldrick, 1990)'
_diffrn_ambient_temperature 110(2)
_diffrn_measured_fraction_theta_full 0.965
_diffrn_measured_fraction_theta_max 0.965
_diffrn_measurement_device_type 'SMART APEX CCD'
_diffrn_measurement_method '\w scans'
_diffrn_radiation_monochromator graphite
_diffrn_radiation_source 'fine-focus sealed tube'
_diffrn_radiation_type MoK\a
_diffrn_radiation_wavelength 0.71073
_diffrn_reflns_av_R_equivalents 0.0286
_diffrn_reflns_av_sigmaI/netI 0.0776
_diffrn_reflns_limit_h_max 23
_diffrn_reflns_limit_h_min -19
_diffrn_reflns_limit_k_max 17
_diffrn_reflns_limit_k_min -19
_diffrn_reflns_limit_l_max 8
_diffrn_reflns_limit_l_min -16
_diffrn_reflns_number 5905
_diffrn_reflns_theta_full 27.09
_diffrn_reflns_theta_max 27.09
_diffrn_reflns_theta_min 1.92
_exptl_absorpt_coefficient_mu 1.92
_exptl_absorpt_correction_T_max 0.9072
_exptl_absorpt_correction_T_min 0.7852
_exptl_absorpt_correction_type multi-scan
_exptl_absorpt_process_details '(SADABS; Bruker, 2000)'
_exptl_crystal_colour grey
_exptl_crystal_density_diffrn 2.233
_exptl_crystal_density_method 'not measured'
_exptl_crystal_description needle
_exptl_crystal_F_000 2936
_exptl_crystal_size_max 0.13
_exptl_crystal_size_mid 0.08
_exptl_crystal_size_min 0.05
_refine_diff_density_max 0.614
_refine_diff_density_min -0.546
_refine_diff_density_rms 0.112
_refine_ls_abs_structure_details 'Flack H D (1983), Acta Cryst. A39, 876-881'
_refine_ls_abs_structure_Flack -0.02(3)
_refine_ls_extinction_coef 0.00000(9)
_refine_ls_extinction_expression Fc^*^=kFc[1+0.001xFc^2^\l^3^/sin(2\q)]^-1/4^
_refine_ls_extinction_method SHELXL
_refine_ls_goodness_of_fit_ref 1.025
_refine_ls_hydrogen_treatment mixed
_refine_ls_matrix_type full
_refine_ls_number_parameters 396
_refine_ls_number_reflns 4281
_refine_ls_number_restraints 30
_refine_ls_restrained_S_all 1.021
_refine_ls_R_factor_all 0.0653
_refine_ls_R_factor_gt 0.0530
_refine_ls_shift/su_max 4.443
_refine_ls_shift/su_mean 0.047
_refine_ls_structure_factor_coef Fsqd
_refine_ls_weighting_details 'calc w=1/[\s^2^(Fo^2^)+(0.0489P)^2^+16.3186P] where P=(Fo^2^+2Fc^2^)/3'
_refine_ls_weighting_scheme calc
_refine_ls_wR_factor_gt 0.1199
_refine_ls_wR_factor_ref 0.1268
_reflns_number_gt 3644
_reflns_number_total 4281
_reflns_threshold_expression >2sigma(I)
_cod_data_source_file ic030144p.cif
_cod_data_source_block Mn12-cluster\Paper\1.CIF
_cod_database_code 4310587

loop_
_symmetry_equiv_pos_as_xyz
'x, y, z'
'y, -x, -z'
'-x, -y, z'
'-y, x, -z'
'x+1/2, y+1/2, z+1/2'
'y+1/2, -x+1/2, -z+1/2'
'-x+1/2, -y+1/2, z+1/2'
'-y+1/2, x+1/2, -z+1/2'

loop_
_atom_site_label
_atom_site_type_symbol
_atom_site_fract_x
_atom_site_fract_y
_atom_site_fract_z
_atom_site_U_iso_or_equiv
_atom_site_adp_type
_atom_site_occupancy
_atom_site_symmetry_multiplicity
_atom_site_calc_flag
_atom_site_refinement_flags
_atom_site_disorder_assembly
_atom_site_disorder_group
Mn1 Mn 0.41936(5) 0.48485(5) 0.07227(8) 0.0173(2) Uani 1 1 d . . .
Mn2 Mn 0.26667(5) 0.46328(6) 0.06653(8) 0.0212(2) Uani 1 1 d . . .
Mn3 Mn 0.31515(6) 0.64173(5) 0.02192(8) 0.0196(2) Uani 1 1 d . . .
O1 O 0.5122(2) 0.4333(2) 0.0714(4) 0.0177(9) Uani 1 1 d . . .
O2 O 0.3344(2) 0.5432(2) 0.0610(3) 0.0204(9) Uani 1 1 d . . .
O8 O 0.1983(3) 0.3818(3) 0.0836(4) 0.0290(12) Uani 1 1 d . . .
O3 O 0.3539(2) 0.4038(2) 0.0557(3) 0.0194(9) Uani 1 1 d . . .
O6 O 0.2558(3) 0.4654(3) -0.1039(4) 0.0288(12) Uani 1 1 d . . .
O10 O 0.1795(3) 0.5251(3) 0.0817(4) 0.0300(12) Uani 1 1 d . . .
O5 O 0.2901(3) 0.4615(3) 0.2346(4) 0.0273(11) Uani 1 1 d . . .
O4 O 0.4143(2) 0.4786(2) 0.2194(3) 0.0212(10) Uani 1 1 d . . .
F6A F 0.1476(3) 0.2004(3) 0.0932(5) 0.0755(19) Uani 1 1 d D . .
O9 O 0.2849(3) 0.7454(3) -0.0109(4) 0.0260(11) Uani 1 1 d . . .
O7 O 0.3624(3) 0.6861(3) 0.1612(3) 0.0274(11) Uani 1 1 d . . .
O11 O 0.2211(3) 0.6421(3) 0.1013(4) 0.0284(12) Uani 1 1 d . . .
F6B F 0.0910(3) 0.2951(4) 0.1478(5) 0.077(2) Uani 1 1 d D . .
O12 O 0.2475(3) 0.6168(3) -0.1097(4) 0.0277(11) Uani 1 1 d . . .
F2C F 0.3013(4) 0.4594(7) 0.4337(13) 0.091(7) Uani 0.50 1 d PD A -1
F6C F 0.0926(3) 0.2716(4) -0.0128(5) 0.084(2) Uani 1 1 d D . .
C2A C 0.3651(4) 0.4529(4) 0.3838(8) 0.0314(18) Uani 0.50 1 d PD A -1
F2A F 0.3899(8) 0.3844(5) 0.3970(13) 0.086(7) Uani 0.50 1 d PD A -1
C6 C 0.1336(3) 0.2707(3) 0.0718(4) 0.0317(16) Uani 1 1 d D . .
C4 C 0.2820(3) 0.4516(3) -0.2848(5) 0.055(3) Uani 1 1 d D . .
F4C F 0.3496(4) 0.4526(4) -0.3248(4) 0.083(2) Uani 1 1 d D . .
C1 C 0.3543(4) 0.4656(4) 0.2676(5) 0.0226(15) Uani 1 1 d . . .
F4B F 0.2404(3) 0.4067(3) -0.3412(4) 0.0677(17) Uani 1 1 d D . .
C5 C 0.2027(4) 0.3168(4) 0.0538(5) 0.0238(15) Uani 1 1 d . . .
C3 C 0.2831(4) 0.4241(4) -0.1709(5) 0.0268(16) Uani 1 1 d . . .
O1W O 0.2644(3) 0.7282(3) -0.2490(5) 0.0457(15) Uani 1 1 d . . .
F4A F 0.2498(6) 0.5174(3) -0.2919(4) 0.131(4) Uani 1 1 d D . .
F2B F 0.4134(6) 0.4994(7) 0.4254(12) 0.105(7) Uani 0.50 1 d PD A -1
C7 C 0.1718(4) 0.5923(4) 0.1036(5) 0.0267(16) Uani 1 1 d . B .
C8 C 0.0951(3) 0.6151(3) 0.1320(4) 0.047(2) Uani 1 1 d D . .
F8A F 0.0465(5) 0.5603(5) 0.1241(11) 0.108(8) Uani 0.50 1 d PD B -1
F8B F 0.0969(9) 0.6371(8) 0.2294(6) 0.162(13) Uani 0.50 1 d PD B -1
F8C F 0.0716(7) 0.6712(5) 0.0748(10) 0.129(8) Uani 0.50 1 d PD B -1
F8D F 0.0678(10) 0.5679(6) 0.2004(9) 0.229(18) Uani 0.50 1 d PD B -2
F8E F 0.0891(9) 0.6830(4) 0.1696(11) 0.146(11) Uani 0.50 1 d PD B -2
F8F F 0.0547(8) 0.6107(9) 0.0470(7) 0.135(9) Uani 0.50 1 d PD B -2
C2B C 0.3653(4) 0.4461(4) 0.3829(7) 0.0314(18) Uani 0.50 1 d PD A -2
F2D F 0.3477(6) 0.3755(4) 0.3968(13) 0.071(6) Uani 0.50 1 d PD A -2
F2E F 0.4348(3) 0.4559(6) 0.4132(9) 0.059(5) Uani 0.50 1 d PD A -2
F2F F 0.3218(5) 0.4870(6) 0.4424(11) 0.048(4) Uani 0.50 1 d PD A -2
O4W O 0.1013(7) 0.5908(8) -0.3028(11) 0.058(4) Uiso 0.50 1 d P . .
O3W O 0.0607(10) 0.5447(11) -0.1369(14) 0.088(5) Uiso 0.50 1 d P . .
O2W O -0.0464(17) 0.5348(18) -0.105(2) 0.170(11) Uiso 0.50 1 d P . .

loop_
_atom_site_aniso_label
_atom_site_aniso_U_11
_atom_site_aniso_U_22
_atom_site_aniso_U_33
_atom_site_aniso_U_23
_atom_site_aniso_U_13
_atom_site_aniso_U_12
Mn1 0.0185(5) 0.0189(5) 0.0145(4) 0.0014(4) -0.0004(4) 0.0012(4)
Mn2 0.0179(5) 0.0230(5) 0.0227(5) 0.0036(5) -0.0003(4) 0.0004(4)
Mn3 0.0208(5) 0.0192(5) 0.0189(4) 0.0003(4) -0.0014(4) 0.0022(4)
O1 0.019(2) 0.018(2) 0.015(2) -0.002(2) -0.001(2) 0.0037(18)
O2 0.022(2) 0.022(2) 0.018(2) 0.0019(19) 0.000(2) 0.0014(19)
O8 0.026(3) 0.030(3) 0.031(3) 0.001(2) 0.004(2) -0.004(2)
O3 0.015(2) 0.026(2) 0.017(2) 0.0015(19) 0.0003(18) -0.0024(19)
O6 0.034(3) 0.027(3) 0.025(3) 0.000(2) -0.009(2) 0.001(2)
O10 0.019(2) 0.032(3) 0.039(3) 0.002(2) -0.001(2) 0.002(2)
O5 0.023(3) 0.040(3) 0.019(2) 0.004(2) 0.004(2) 0.002(2)
O4 0.023(3) 0.024(3) 0.017(2) -0.0003(19) 0.0035(19) 0.000(2)
F6A 0.054(4) 0.058(4) 0.115(5) 0.024(4) -0.008(4) -0.010(3)
O9 0.026(3) 0.028(3) 0.024(3) 0.003(2) -0.002(2) 0.006(2)
O7 0.025(3) 0.039(3) 0.019(2) -0.003(2) 0.003(2) 0.002(2)
O11 0.025(3) 0.031(3) 0.029(3) -0.005(2) 0.003(2) 0.008(2)
F6B 0.067(4) 0.085(5) 0.078(4) -0.027(4) 0.033(3) -0.031(3)
O12 0.030(3) 0.028(3) 0.025(3) 0.002(2) -0.010(2) -0.003(2)
F2C 0.065(9) 0.178(19) 0.029(8) 0.003(11) 0.018(8) 0.000(10)
F6C 0.062(4) 0.118(6) 0.071(4) 0.029(4) -0.019(3) -0.037(4)
C2A 0.028(4) 0.043(5) 0.023(4) 0.004(3) 0.005(3) 0.008(4)
F2A 0.156(19) 0.061(10) 0.041(8) 0.000(7) -0.006(12) 0.063(11)
C6 0.026(4) 0.032(4) 0.037(4) 0.003(4) -0.003(4) -0.004(3)
C4 0.096(9) 0.038(5) 0.033(5) -0.005(4) -0.014(6) 0.008(5)
F4C 0.101(5) 0.109(5) 0.040(4) 0.017(3) 0.014(4) -0.037(5)
C1 0.034(4) 0.020(3) 0.014(3) -0.002(3) 0.003(3) 0.004(3)
F4B 0.089(5) 0.082(4) 0.031(3) -0.011(3) -0.026(3) 0.008(4)
C5 0.023(3) 0.027(4) 0.021(4) 0.009(3) -0.006(3) -0.003(3)
C3 0.029(4) 0.030(4) 0.022(4) -0.002(3) -0.008(3) -0.005(3)
O1W 0.044(4) 0.055(4) 0.038(3) 0.021(3) 0.000(3) 0.004(3)
F4A 0.315(12) 0.050(4) 0.028(3) 0.007(3) -0.027(5) 0.070(6)
F2B 0.115(14) 0.18(2) 0.020(6) -0.020(11) 0.002(10) -0.076(13)
C7 0.030(4) 0.028(4) 0.022(4) 0.005(3) -0.002(3) 0.002(3)
C8 0.037(5) 0.041(5) 0.063(7) 0.011(5) 0.014(5) 0.008(4)
F8A 0.046(8) 0.049(8) 0.23(3) 0.009(11) 0.046(12) -0.005(7)
F8B 0.100(15) 0.23(3) 0.16(2) -0.12(2) 0.008(15) 0.071(19)
F8C 0.102(13) 0.088(12) 0.20(2) -0.009(14) 0.067(16) 0.035(11)
F8D 0.18(3) 0.40(5) 0.11(2) -0.05(2) 0.005(18) 0.18(3)
F8E 0.102(15) 0.18(2) 0.16(2) -0.11(2) -0.005(16) 0.039(15)
F8F 0.092(13) 0.19(2) 0.127(18) -0.078(16) -0.034(12) 0.087(15)
C2B 0.028(4) 0.043(5) 0.023(4) 0.004(3) 0.005(3) 0.008(4)
F2D 0.124(14) 0.044(7) 0.045(8) 0.032(6) -0.035(9) -0.029(8)
F2E 0.029(5) 0.141(14) 0.007(6) 0.004(7) -0.010(4) 0.012(7)
F2F 0.048(6) 0.083(8) 0.011(5) -0.008(6) -0.008(5) 0.049(7)

loop_
_atom_type_symbol
_atom_type_description
_atom_type_scat_dispersion_real
_atom_type_scat_dispersion_imag
_atom_type_scat_source
C C 0.0033 0.0016 'International Tables Vol C Tables 4.2.6.8 and 6.1.1.4'
H H 0.0000 0.0000 'International Tables Vol C Tables 4.2.6.8 and 6.1.1.4'
O O 0.0106 0.0060 'International Tables Vol C Tables 4.2.6.8 and 6.1.1.4'
F F 0.0171 0.0103 'International Tables Vol C Tables 4.2.6.8 and 6.1.1.4'
Mn Mn 0.3368 0.7283 'International Tables Vol C Tables 4.2.6.8 and 6.1.1.4'

loop_
_geom_angle_atom_site_label_1
_geom_angle_atom_site_label_2
_geom_angle_atom_site_label_3
_geom_angle
_geom_angle_site_symmetry_1
_geom_angle_site_symmetry_3
_geom_angle_publ_flag
O2 Mn1 O1 90.95(19) . 2_565 ?
O2 Mn1 O3 85.06(19) . . ?
O1 Mn1 O3 89.55(18) 2_565 . ?
O2 Mn1 O4 94.13(19) . . ?
O1 Mn1 O4 174.8(2) 2_565 . ?
O3 Mn1 O4 92.19(19) . . ?
O2 Mn1 O1 172.71(19) . . ?
O1 Mn1 O1 83.7(2) 2_565 . ?
O3 Mn1 O1 99.81(18) . . ?
O4 Mn1 O1 91.11(19) . . ?
O2 Mn1 O1 95.39(18) . 3_665 ?
O1 Mn1 O1 83.5(2) 2_565 3_665 ?
O3 Mn1 O1 173.05(19) . 3_665 ?
O4 Mn1 O1 94.70(19) . 3_665 ?
O1 Mn1 O1 79.12(19) . 3_665 ?
O2 Mn1 Mn2 42.54(14) . . ?
O1 Mn1 Mn2 96.31(13) 2_565 . ?
O3 Mn1 Mn2 43.19(13) . . ?
O4 Mn1 Mn2 88.34(14) . . ?
O1 Mn1 Mn2 142.90(13) . . ?
O1 Mn1 Mn2 137.90(13) 3_665 . ?
O2 Mn1 Mn1 86.92(14) . 2_565 ?
O1 Mn1 Mn1 42.73(13) 2_565 2_565 ?
O3 Mn1 Mn1 131.40(14) . 2_565 ?
O4 Mn1 Mn1 136.22(15) . 2_565 ?
O1 Mn1 Mn1 85.79(13) . 2_565 ?
O1 Mn1 Mn1 41.84(14) 3_665 2_565 ?
Mn2 Mn1 Mn1 118.95(5) . 2_565 ?
O2 Mn1 Mn1 133.62(15) . 4_655 ?
O1 Mn1 Mn1 42.95(13) 2_565 4_655 ?
O3 Mn1 Mn1 89.02(14) . 4_655 ?
O4 Mn1 Mn1 132.10(14) . 4_655 ?
O1 Mn1 Mn1 41.82(14) . 4_655 ?
O1 Mn1 Mn1 85.66(13) 3_665 4_655 ?
Mn2 Mn1 Mn1 122.12(6) . 4_655 ?
Mn1 Mn1 Mn1 63.54(4) 2_565 4_655 ?
O2 Mn1 Mn1 134.72(14) . 3_665 ?
O1 Mn1 Mn1 82.14(13) 2_565 3_665 ?
O3 Mn1 Mn1 139.13(14) . 3_665 ?
O4 Mn1 Mn1 93.33(14) . 3_665 ?
O1 Mn1 Mn1 39.65(13) . 3_665 ?
O1 Mn1 Mn1 39.47(12) 3_665 3_665 ?
Mn2 Mn1 Mn1 176.98(6) . 3_665 ?
Mn1 Mn1 Mn1 58.23(2) 2_565 3_665 ?
Mn1 Mn1 Mn1 58.23(2) 4_655 3_665 ?
O2 Mn2 O3 83.86(18) . . ?
O2 Mn2 O8 175.6(2) . . ?
O3 Mn2 O8 96.1(2) . . ?
O2 Mn2 O10 95.1(2) . . ?
O3 Mn2 O10 178.1(2) . . ?
O8 Mn2 O10 84.8(2) . . ?
O2 Mn2 O6 90.4(2) . . ?
O3 Mn2 O6 90.51(19) . . ?
O8 Mn2 O6 94.0(2) . . ?
O10 Mn2 O6 91.1(2) . . ?
O2 Mn2 O5 85.71(19) . . ?
O3 Mn2 O5 84.70(18) . . ?
O8 Mn2 O5 89.9(2) . . ?
O10 Mn2 O5 93.6(2) . . ?
O6 Mn2 O5 174.1(2) . . ?
O2 Mn2 Mn1 41.85(13) . . ?
O3 Mn2 Mn1 42.67(13) . . ?
O8 Mn2 Mn1 137.32(16) . . ?
O10 Mn2 Mn1 136.03(15) . . ?
O6 Mn2 Mn1 96.42(15) . . ?
O5 Mn2 Mn1 77.71(13) . . ?
O2 Mn3 O3 91.55(19) . 2_565 ?
O2 Mn3 O11 91.2(2) . . ?
O3 Mn3 O11 177.3(2) 2_565 . ?
O2 Mn3 O9 174.0(2) . . ?
O3 Mn3 O9 94.50(19) 2_565 . ?
O11 Mn3 O9 82.8(2) . . ?
O2 Mn3 O12 97.00(19) . . ?
O3 Mn3 O12 93.73(19) 2_565 . ?
O11 Mn3 O12 85.9(2) . . ?
O9 Mn3 O12 82.57(19) . . ?
O2 Mn3 O7 92.96(19) . . ?
O3 Mn3 O7 95.55(19) 2_565 . ?
O11 Mn3 O7 84.34(19) . . ?
O9 Mn3 O7 86.5(2) . . ?
O12 Mn3 O7 166.19(19) . . ?
Mn1 O1 Mn1 95.46(19) 4_655 . ?
Mn1 O1 Mn1 95.2(2) 4_655 3_665 ?
Mn1 O1 Mn1 100.88(19) . 3_665 ?
Mn1 O2 Mn3 134.9(2) . . ?
Mn1 O2 Mn2 95.6(2) . . ?
Mn3 O2 Mn2 127.7(2) . . ?
C5 O8 Mn2 130.2(5) . . ?
Mn1 O3 Mn3 133.5(2) . 4_655 ?
Mn1 O3 Mn2 94.1(2) . . ?
Mn3 O3 Mn2 123.2(2) 4_655 . ?
C3 O6 Mn2 130.5(5) . . ?
C7 O10 Mn2 132.2(5) . . ?
C1 O5 Mn2 121.2(4) . . ?
C1 O4 Mn1 122.9(4) . . ?
C5 O9 Mn3 133.0(5) 2_565 . ?
C3 O7 Mn3 127.1(4) 2_565 . ?
C7 O11 Mn3 127.7(5) . . ?
F2B C2A F2A 108.4(2) . . ?
F2B C2A F2C 108.3(2) . . ?
F2A C2A F2C 108.3(2) . . ?
F2B C2A C1 112.9(9) . . ?
F2A C2A C1 108.0(8) . . ?
F2C C2A C1 110.8(9) . . ?
F6A C6 F6C 107.0(6) . . ?
F6A C6 F6B 105.9(6) . . ?
F6C C6 F6B 106.9(6) . . ?
F6A C6 C5 113.7(5) . . ?
F6C C6 C5 108.9(5) . . ?
F6B C6 C5 114.2(5) . . ?
F4A C4 F4C 111.4(8) . . ?
F4A C4 F4B 105.1(6) . . ?
F4C C4 F4B 108.2(6) . . ?
F4A C4 C3 110.9(6) . . ?
F4C C4 C3 111.3(5) . . ?
F4B C4 C3 109.6(5) . . ?
O5 C1 O4 129.5(6) . . ?
O5 C1 C2A 116.8(6) . . ?
O4 C1 C2A 113.7(6) . . ?
O5 C1 C2B 116.2(6) . . ?
O4 C1 C2B 114.1(6) . . ?
C2A C1 C2B 4.5(4) . . ?
O9 C5 O8 129.2(6) 4_655 . ?
O9 C5 C6 116.0(6) 4_655 . ?
O8 C5 C6 114.8(6) . . ?
O6 C3 O7 129.6(7) . 4_655 ?
O6 C3 C4 117.8(6) . . ?
O7 C3 C4 112.6(6) 4_655 . ?
O10 C7 O11 127.1(7) . . ?
O10 C7 C8 115.3(6) . . ?
O11 C7 C8 117.6(6) . . ?
F8E C8 F8D 108.5(2) . . ?
F8E C8 F8A 131.6(9) . . ?
F8D C8 F8A 47.7(8) . . ?
F8E C8 F8F 108.5(2) . . ?
F8D C8 F8F 108.4(2) . . ?
F8A C8 F8F 61.8(7) . . ?
F8E C8 F8B 51.2(6) . . ?
F8D C8 F8B 64.1(7) . . ?
F8A C8 F8B 108.3(2) . . ?
F8F C8 F8B 145.7(9) . . ?
F8E C8 F8C 58.2(6) . . ?
F8D C8 F8C 138.3(10) . . ?
F8A C8 F8C 108.3(2) . . ?
F8F C8 F8C 53.4(6) . . ?
F8B C8 F8C 108.2(2) . . ?
F8E C8 C7 115.0(8) . . ?
F8D C8 C7 109.5(9) . . ?
F8A C8 C7 113.0(6) . . ?
F8F C8 C7 106.8(7) . . ?
F8B C8 C7 107.2(8) . . ?
F8C C8 C7 111.7(7) . . ?
F2E C2B F2F 108.3(2) . . ?
F2E C2B F2D 108.3(2) . . ?
F2F C2B F2D 108.3(2) . . ?
F2E C2B C1 112.2(7) . . ?
F2F C2B C1 111.1(8) . . ?
F2D C2B C1 108.6(8) . . ?

loop_
_geom_bond_atom_site_label_1
_geom_bond_atom_site_label_2
_geom_bond_distance
_geom_bond_site_symmetry_2
_geom_bond_publ_flag
Mn1 O2 1.875(4) . ?
Mn1 O1 1.892(5) 2_565 ?
Mn1 O3 1.900(4) . ?
Mn1 O4 1.925(5) . ?
Mn1 O1 1.925(4) . ?
Mn1 O1 1.933(4) 3_665 ?
Mn1 Mn2 2.7966(16) . ?
Mn1 Mn1 2.8251(18) 2_565 ?
Mn1 Mn1 2.8251(18) 4_655 ?
Mn1 Mn1 2.975(2) 3_665 ?
Mn2 O2 1.900(4) . ?
Mn2 O3 1.919(4) . ?
Mn2 O8 1.941(5) . ?
Mn2 O10 1.947(5) . ?
Mn2 O6 2.233(5) . ?
Mn2 O5 2.234(5) . ?
Mn3 O2 1.890(4) . ?
Mn3 O3 1.902(5) 2_565 ?
Mn3 O11 1.995(5) . ?
Mn3 O9 2.004(5) . ?
Mn3 O12 2.158(5) . ?
Mn3 O7 2.164(5) . ?
O1 Mn1 1.892(5) 4_655 ?
O1 Mn1 1.933(4) 3_665 ?
O8 C5 1.243(9) . ?
O3 Mn3 1.902(5) 4_655 ?
O6 C3 1.253(9) . ?
O10 C7 1.258(9) . ?
O5 C1 1.242(8) . ?
O4 C1 1.279(8) . ?
F6A C6 1.329(2) . ?
O9 C5 1.238(9) 2_565 ?
O7 C3 1.256(9) 2_565 ?
O11 C7 1.271(9) . ?
F6B C6 1.331(2) . ?
F2C C2A 1.332(2) . ?
F6C C6 1.331(2) . ?
C2A F2B 1.331(2) . ?
C2A F2A 1.332(2) . ?
C2A C1 1.546(12) . ?
C6 C5 1.524(9) . ?
C4 F4A 1.332(2) . ?
C4 F4C 1.332(2) . ?
C4 F4B 1.332(2) . ?
C4 C3 1.568(10) . ?
C1 C2B 1.558(11) . ?
C5 O9 1.238(9) 4_655 ?
C3 O7 1.256(9) 4_655 ?
C7 C8 1.496(9) . ?
C8 F8E 1.330(2) . ?
C8 F8D 1.332(2) . ?
C8 F8A 1.332(2) . ?
C8 F8F 1.332(2) . ?
C8 F8B 1.332(2) . ?
C8 F8C 1.333(2) . ?
C2B F2E 1.331(2) . ?
C2B F2F 1.332(2) . ?
C2B F2D 1.332(2) . ?
O3W O2W 1.52(3) 3_565 ?
O2W O3W 1.52(3) 3_565 ?
